data_2014281
loop_
_publ_author_name
' Graham Smith '
' Urs D. Wermuth '
' Jonathan M. White '

_publ_section_title
;
 Hydrogen bonding in proton-transfer compounds of 5-sulfosalicylic acid
 with bicyclic heteroaromatic Lewis bases
;
_journal_issue 8
_journal_name_full 'Acta Crystallographica Section C'
_journal_page_first o575
_journal_page_last o581
_journal_paper_doi 10.1107/S010827010401457X
_journal_volume 60
_journal_year 2004
_chemical_formula_iupac 'C10 H8 N O2 +, C7 H5 O6 S -, C10 H7 N O2'
_chemical_formula_moiety 'C10 H8 N O2 +, C7 H5 O6 S -, C10 H7 N O2'
_chemical_formula_sum 'C27 H20 N2 O10 S'
_chemical_formula_weight 564.52
_chemical_melting_point 486.3(18)
_chemical_name_common
;
Quinolinium-2-carboxylic acid 5-sulfosalicylate: quinoline-2-carboxylic acid
adduct
;
_chemical_name_systematic
;
Quinolinium-2-carboxylic acid  3-carboxy-4-hydroxybenzenesulfonate
2-carboxylatoquinolinium
;
_space_group_IT_number 14
_symmetry_cell_setting monoclinic
_symmetry_space_group_name_Hall '-P 2yn'
_symmetry_space_group_name_H-M 'P 1 21/n 1'
_atom_sites_solution_hydrogens geom
_atom_sites_solution_primary direct
_atom_sites_solution_secondary difmap
_audit_creation_method ' SHELXL-97 (Sheldrick, 1997) '
_cell_angle_alpha 90.00
_cell_angle_beta 94.284(2)
_cell_angle_gamma 90.00
_cell_formula_units_Z 4
_cell_length_a 8.3173(10)
_cell_length_b 11.2674(14)
_cell_length_c 26.245(3)
_cell_measurement_reflns_used 4705
_cell_measurement_temperature 295(2)
_cell_measurement_theta_max 27.44
_cell_measurement_theta_min 2.39
_cell_volume 2452.7(5)
_computing_cell_refinement SMART
_computing_data_collection 'SMART (Bruker, 2000)'
_computing_data_reduction 'SAINT (Bruker, 1999)'
_computing_molecular_graphics 'PLATON for Windows (Spek, 1999)'
_computing_publication_material 'PLATON for Windows'
_computing_structure_refinement SHELXTL
_computing_structure_solution 'SHELXTL (Bruker, 1997)'
_diffrn_ambient_temperature 295(2)
_diffrn_measured_fraction_theta_full 0.999
_diffrn_measured_fraction_theta_max 0.999
_diffrn_measurement_device_type 'Bruker SMART CCD area-detector'
_diffrn_measurement_method '\f and \w scans'
_diffrn_radiation_monochromator graphite
_diffrn_radiation_source 'sealed tube'
_diffrn_radiation_type MoK\a
_diffrn_radiation_wavelength 0.71073
_diffrn_reflns_av_R_equivalents 0.0209
_diffrn_reflns_av_sigmaI/netI 0.0243
_diffrn_reflns_limit_h_max 9
_diffrn_reflns_limit_h_min -9
_diffrn_reflns_limit_k_max 13
_diffrn_reflns_limit_k_min -11
_diffrn_reflns_limit_l_max 31
_diffrn_reflns_limit_l_min -26
_diffrn_reflns_number 12592
_diffrn_reflns_theta_full 25.00
_diffrn_reflns_theta_max 25.00
_diffrn_reflns_theta_min 1.56
_diffrn_standards_decay_% 0.0
_exptl_absorpt_coefficient_mu 0.199
_exptl_absorpt_correction_type none
_exptl_crystal_colour yellow
_exptl_crystal_density_diffrn 1.529
_exptl_crystal_density_method 'not measured'
_exptl_crystal_description block
_exptl_crystal_F_000 1168
_exptl_crystal_size_max 0.45
_exptl_crystal_size_mid 0.30
_exptl_crystal_size_min 0.30
_refine_diff_density_max 0.271
_refine_diff_density_min -0.267
_refine_ls_extinction_method none
_refine_ls_goodness_of_fit_ref 1.059
_refine_ls_hydrogen_treatment mixed
_refine_ls_matrix_type full
_refine_ls_number_parameters 381
_refine_ls_number_reflns 4316
_refine_ls_number_restraints 0
_refine_ls_restrained_S_all 1.059
_refine_ls_R_factor_all 0.0450
_refine_ls_R_factor_gt 0.0381
_refine_ls_shift/su_max 0.001
_refine_ls_shift/su_mean 0.000
_refine_ls_structure_factor_coef Fsqd
_refine_ls_weighting_details 'calc w=1/[\s^2^(Fo^2^)+(0.0482P)^2^+0.819P] where P=(Fo^2^+2Fc^2^)/3'
_refine_ls_weighting_scheme calc
_refine_ls_wR_factor_gt 0.0981
_refine_ls_wR_factor_ref 0.1023
_reflns_number_gt 3671
_reflns_number_total 4316
_reflns_threshold_expression 'I >2\s(I) '
_cod_data_source_file ta1450.cif
_cod_data_source_block IV
_cod_depositor_comments
;
The following automatic conversions were performed:

'_chemical_melting_point' value '484.5--488.1' was changed to
'486.3(18)' - the average value was taken and precision was
estimated.

Automatic conversion script
Id: cif_fix_values 1646 2011-03-28 12:23:43Z adriana 

The following automatic conversions were performed:

'_chemical_melting_point' value '484.5--488.1' was changed to
'486.3(18)' - the average value was taken and precision was
estimated.

'_exptl_absorpt_correction_type' value 'None' changed to
'none' according to
/home/saulius/struct/CIF-dictionaries/cif_core.dic dictionary named
'cif_core.dic' version 2.4.1 from 2010-06-29.

Automatic conversion script
Id: cif_fix_values 1715 2011-07-08 13:25:40Z adriana 
;
_cod_original_cell_volume 2452.6(5)
_cod_original_sg_symbol_H-M 'P 21/n'
_cod_database_code 2014281
_cod_database_fobs_code 2014281

loop_
_symmetry_equiv_pos_as_xyz
'x, y, z'
'-x+1/2, y+1/2, -z+1/2'
'-x, -y, -z'
'x+1/2, -y+1/2, z+1/2'

loop_
_atom_site_aniso_label
_atom_site_aniso_U_11
_atom_site_aniso_U_22
_atom_site_aniso_U_33
_atom_site_aniso_U_12
_atom_site_aniso_U_13
_atom_site_aniso_U_23
O111 0.0380(7) 0.0620(10) 0.0410(8) -0.0043(7) 0.0043(6) -0.0150(7)
O121 0.0286(8) 0.0975(13) 0.0576(10) -0.0015(8) -0.0034(7) -0.0298(9)
C21 0.0294(9) 0.0348(10) 0.0363(10) 0.0013(8) 0.0006(8) -0.0009(7)
C31 0.0327(10) 0.0419(11) 0.0413(11) -0.0013(8) 0.0071(8) -0.0028(8)
C41 0.0494(11) 0.0371(11) 0.0330(10) 0.0005(9) 0.0079(9) -0.0024(8)
C51 0.0547(13) 0.0432(12) 0.0402(11) -0.0004(10) -0.0067(9) -0.0091(9)
C61 0.0509(13) 0.0470(13) 0.0611(14) -0.0027(10) -0.0180(11) -0.0149(10)
C71 0.0341(11) 0.0438(12) 0.0747(16) -0.0015(9) -0.0042(10) -0.0140(11)
C81 0.0352(10) 0.0441(11) 0.0532(12) -0.0016(9) 0.0048(9) -0.0097(9)
C91 0.0307(9) 0.0326(10) 0.0376(10) 0.0005(8) -0.0031(8) -0.0031(8)
C101 0.0405(10) 0.0298(9) 0.0344(10) 0.0010(8) -0.0011(8) -0.0012(7)
C111 0.0323(10) 0.0432(11) 0.0365(10) -0.0040(8) -0.0002(8) -0.0014(8)
O112 0.0276(7) 0.0787(11) 0.0495(9) -0.0060(7) 0.0018(6) -0.0146(7)
O122 0.0361(7) 0.0697(10) 0.0386(8) 0.0020(7) 0.0014(6) -0.0151(7)
N11 0.0320(8) 0.0421(9) 0.0297(8) -0.0021(7) 0.0030(7) -0.0042(7)
N12 0.0305(8) 0.0392(9) 0.0283(8) 0.0009(7) 0.0025(6) -0.0021(6)
C22 0.0295(9) 0.0332(10) 0.0339(9) 0.0019(8) 0.0016(7) 0.0024(7)
C32 0.0333(10) 0.0438(11) 0.0376(10) 0.0004(8) 0.0063(8) 0.0022(8)
C42 0.0446(11) 0.0445(11) 0.0299(10) 0.0049(9) 0.0068(8) 0.0011(8)
C52 0.0519(12) 0.0417(11) 0.0305(10) 0.0030(9) -0.0035(8) -0.0009(8)
C62 0.0499(12) 0.0417(11) 0.0425(11) -0.0014(10) -0.0144(9) -0.0037(9)
C72 0.0346(10) 0.0464(12) 0.0553(13) -0.0027(9) -0.0059(9) -0.0019(10)
C82 0.0344(10) 0.0448(11) 0.0408(10) 0.0005(9) 0.0026(8) -0.0025(9)
C92 0.0328(9) 0.0308(9) 0.0322(9) 0.0018(7) -0.0038(7) 0.0013(7)
C102 0.0384(10) 0.0341(10) 0.0303(9) 0.0045(8) -0.0006(8) 0.0032(7)
C112 0.0322(10) 0.0391(11) 0.0373(10) -0.0007(8) 0.0003(8) -0.0013(8)
S5 0.0283(2) 0.0534(3) 0.0366(3) 0.0015(2) 0.0053(2) 0.0027(2)
O2 0.0564(10) 0.0839(12) 0.0409(9) -0.0041(9) 0.0170(8) -0.0048(8)
O51 0.0307(7) 0.0510(9) 0.0532(8) 0.0016(6) 0.0067(6) -0.0029(6)
O52 0.0534(9) 0.0553(9) 0.0667(10) -0.0094(7) 0.0221(8) 0.0083(7)
O53 0.0385(8) 0.1120(14) 0.0353(8) 0.0113(8) 0.0008(6) -0.0010(8)
O71 0.0397(8) 0.0906(13) 0.0570(10) -0.0010(8) 0.0181(7) 0.0063(8)
O72 0.0283(8) 0.0763(11) 0.0538(9) -0.0017(7) 0.0021(6) -0.0027(8)
C1 0.0316(9) 0.0390(10) 0.0391(10) 0.0047(8) 0.0045(8) 0.0058(8)
C2 0.0470(11) 0.0417(11) 0.0358(10) 0.0042(9) 0.0104(9) 0.0047(8)
C3 0.0464(11) 0.0478(12) 0.0355(10) -0.0031(9) -0.0020(9) -0.0022(9)
C4 0.0342(10) 0.0444(11) 0.0421(11) -0.0027(9) -0.0012(8) 0.0014(9)
C5 0.0307(9) 0.0366(10) 0.0368(10) 0.0031(8) 0.0038(8) 0.0043(8)
C6 0.0308(9) 0.0393(10) 0.0339(10) 0.0034(8) 0.0013(7) 0.0031(8)
C7 0.0351(10) 0.0466(12) 0.0483(12) 0.0044(9) 0.0076(9) 0.0116(9)

loop_
_atom_site_label
_atom_site_fract_x
_atom_site_fract_y
_atom_site_fract_z
_atom_site_U_iso_or_equiv
_atom_site_thermal_displace_type
_atom_site_occupancy
_atom_site_type_symbol
O111 0.71567(16) 0.86272(13) 0.99290(5) 0.0469(5) Uani 1.000 O
O121 0.93706(16) 0.79585(16) 0.95900(6) 0.0616(6) Uani 1.000 O
N11 0.53381(18) 0.73187(14) 0.92321(6) 0.0345(4) Uiso 1.000 N
C21 0.6881(2) 0.75221(16) 0.91637(7) 0.0336(6) Uani 1.000 C
C31 0.7478(2) 0.72466(17) 0.86988(7) 0.0384(6) Uani 1.000 C
C41 0.6469(2) 0.67856(17) 0.83113(7) 0.0396(6) Uani 1.000 C
C51 0.3728(3) 0.61320(18) 0.79961(8) 0.0465(7) Uani 1.000 C
C61 0.2180(3) 0.5933(2) 0.80978(9) 0.0541(8) Uani 1.000 C
C71 0.1662(2) 0.61412(19) 0.85842(9) 0.0513(8) Uani 1.000 C
C81 0.2672(2) 0.66019(18) 0.89686(8) 0.0441(6) Uani 1.000 C
C91 0.4271(2) 0.68347(16) 0.88680(7) 0.0339(6) Uani 1.000 C
C101 0.4843(2) 0.65757(16) 0.83838(7) 0.0351(6) Uani 1.000 C
C111 0.7873(2) 0.80930(18) 0.96076(7) 0.0375(6) Uani 1.000 C
O112 0.11108(15) 0.86705(14) 1.03354(6) 0.0520(5) Uani 1.000 O
O122 0.33351(16) 0.83393(13) 0.99252(5) 0.0482(5) Uani 1.000 O
N12 0.51543(17) 0.92904(14) 1.07195(6) 0.0327(5) Uani 1.000 N
C22 0.3592(2) 0.91029(16) 1.07631(7) 0.0322(5) Uani 1.000 C
C32 0.2922(2) 0.93438(17) 1.12215(7) 0.0381(6) Uani 1.000 C
C42 0.3863(2) 0.98362(18) 1.16165(7) 0.0395(6) Uani 1.000 C
C52 0.6512(2) 1.06521(18) 1.19472(7) 0.0417(6) Uani 1.000 C
C62 0.8087(3) 1.08419(18) 1.18764(8) 0.0456(7) Uani 1.000 C
C72 0.8728(2) 1.04937(18) 1.14186(8) 0.0459(7) Uani 1.000 C
C82 0.7801(2) 0.99647(18) 1.10322(7) 0.0400(6) Uani 1.000 C
C92 0.6165(2) 0.97762(15) 1.11013(7) 0.0322(5) Uani 1.000 C
C102 0.5494(2) 1.00952(16) 1.15627(6) 0.0344(6) Uani 1.000 C
C112 0.2632(2) 0.86491(17) 1.02930(7) 0.0363(6) Uani 1.000 C
S5 0.22558(5) 0.65152(5) 1.210470(18) 0.0393(2) Uani 1.000 S
O2 0.6306(2) 0.60526(17) 1.03599(6) 0.0597(6) Uani 1.000 O
O51 0.12877(15) 0.75942(12) 1.20158(5) 0.0448(5) Uani 1.000 O
O52 0.12588(18) 0.54654(14) 1.20871(6) 0.0576(5) Uani 1.000 O
O53 0.33467(17) 0.66062(16) 1.25547(5) 0.0620(6) Uani 1.000 O
O72 0.87263(17) 0.67475(16) 1.09751(6) 0.0617(6) Uani 1.000 O
O71 0.82618(17) 0.72758(15) 1.17707(6) 0.0528(5) Uani 1.000 O
C1 0.6069(2) 0.65963(16) 1.12388(7) 0.0365(6) Uani 1.000 C
C2 0.5408(2) 0.61874(18) 1.07661(7) 0.0411(6) Uani 1.000 C
C3 0.3776(2) 0.59064(18) 1.07032(7) 0.0435(6) Uani 1.000 C
C4 0.2816(2) 0.60193(18) 1.11038(7) 0.0404(6) Uani 1.000 C
C5 0.3475(2) 0.64058(16) 1.15786(7) 0.0346(6) Uani 1.000 C
C6 0.5077(2) 0.67018(16) 1.16414(7) 0.0347(6) Uani 1.000 C
C7 0.7809(2) 0.68828(19) 1.13150(8) 0.0431(7) Uani 1.000 C
H11 0.502(3) 0.751(2) 0.9520(9) 0.054(7) Uiso 1.000 H
H31 0.856000 0.737400 0.865000 0.0460 Uiso 1.000 H
H41 0.686700 0.661100 0.799800 0.0480 Uiso 1.000 H
H51 0.405900 0.597700 0.767200 0.0560 Uiso 1.000 H
H61 0.145000 0.565400 0.784000 0.0650 Uiso 1.000 H
H71 0.060400 0.596200 0.864800 0.0620 Uiso 1.000 H
H81 0.230700 0.675700 0.928800 0.0530 Uiso 1.000 H
H112 0.044(3) 0.839(2) 1.0050(10) 0.101(10) Uiso 1.000 H
H12 0.555(3) 0.911(2) 1.0419(8) 0.052(6) Uiso 1.000 H
H32 0.184400 0.917200 1.126000 0.0460 Uiso 1.000 H
H42 0.341800 1.000100 1.192300 0.0470 Uiso 1.000 H
H52 0.609700 1.088900 1.225000 0.0500 Uiso 1.000 H
H62 0.874900 1.120500 1.213200 0.0550 Uiso 1.000 H
H72 0.981500 1.062800 1.137800 0.0550 Uiso 1.000 H
H82 0.824000 0.973600 1.073200 0.0480 Uiso 1.000 H
H7 0.938(3) 0.739(2) 1.1827(10) 0.082(8) Uiso 1.000 H
H2 0.726(3) 0.624(2) 1.0475(9) 0.063(8) Uiso 1.000 H
H3 0.333300 0.564100 1.038800 0.0520 Uiso 1.000 H
H4 0.172400 0.583700 1.105800 0.0490 Uiso 1.000 H
H6 0.550700 0.697700 1.195700 0.0420 Uiso 1.000 H

loop_
_atom_type_symbol
_atom_type_description
_atom_type_scat_dispersion_real
_atom_type_scat_dispersion_imag
_atom_type_scat_source
C C 0.0033 0.0016 'International Tables Vol C Tables 4.2.6.8 and 6.1.1.4'
H H 0.0000 0.0000 'International Tables Vol C Tables 4.2.6.8 and 6.1.1.4'
N N 0.0061 0.0033 'International Tables Vol C Tables 4.2.6.8 and 6.1.1.4'
O O 0.0106 0.0060 'International Tables Vol C Tables 4.2.6.8 and 6.1.1.4'
S S 0.1246 0.1234 'International Tables Vol C Tables 4.2.6.8 and 6.1.1.4'

loop_
_geom_angle_atom_site_label_1
_geom_angle_atom_site_label_2
_geom_angle_atom_site_label_3
_geom_angle
_geom_angle_publ_flag
O51 S5 C5 105.79(8) no
O52 S5 O53 114.23(10) no
O52 S5 C5 106.14(9) no
O53 S5 C5 106.34(8) no
O51 S5 O52 111.52(8) no
O51 S5 O53 112.12(9) no
C112 O112 H112 116.7(15) no
C2 O2 H2 104.2(16) no
C7 O71 H7 113.9(16) no
C21 N11 C91 123.85(16) no
C21 N11 H11 116.5(17) no
C91 N11 H11 119.7(17) no
C22 N12 C92 123.34(16) no
C22 N12 H12 117.6(16) no
C92 N12 H12 119.0(16) no
N11 C21 C31 119.55(16) no
N11 C21 C111 116.36(15) no
C31 C21 C111 124.05(15) no
C21 C31 C41 119.86(16) no
C31 C41 C101 120.47(17) no
C61 C51 C101 119.9(2) no
C51 C61 C71 121.0(2) no
C61 C71 C81 121.59(18) no
C71 C81 C91 118.19(18) no
N11 C91 C81 121.26(17) no
N11 C91 C101 117.63(15) no
C81 C91 C101 121.12(17) no
C51 C101 C91 118.06(16) no
C41 C101 C51 123.34(18) no
C41 C101 C91 118.59(16) no
O111 C111 O121 128.11(18) no
O121 C111 C21 113.77(16) no
O111 C111 C21 118.12(15) no
C41 C31 H31 120.09 no
C21 C31 H31 120.05 no
C101 C41 H41 119.72 no
C31 C41 H41 119.82 no
C61 C51 H51 120.03 no
C101 C51 H51 120.06 no
C51 C61 H61 119.47 no
C71 C61 H61 119.51 no
C81 C71 H71 119.17 no
C61 C71 H71 119.24 no
C71 C81 H81 120.89 no
C91 C81 H81 120.93 no
N12 C22 C32 120.07(16) no
N12 C22 C112 116.39(15) no
C32 C22 C112 123.53(15) no
C22 C32 C42 119.42(16) no
C32 C42 C102 120.65(16) no
C62 C52 C102 120.39(17) no
C52 C62 C72 120.38(19) no
C62 C72 C82 121.85(17) no
C72 C82 C92 118.03(17) no
N12 C92 C102 117.78(15) no
C82 C92 C102 121.33(16) no
N12 C92 C82 120.88(16) no
C52 C102 C92 117.98(15) no
C42 C102 C52 123.46(15) no
C42 C102 C92 118.56(15) no
O112 C112 O122 127.73(17) no
O112 C112 C22 112.91(16) no
O122 C112 C22 119.34(15) no
C22 C32 H32 120.36 no
C42 C32 H32 120.22 no
C102 C42 H42 119.71 no
C32 C42 H42 119.64 no
C102 C52 H52 119.79 no
C62 C52 H52 119.82 no
C72 C62 H62 119.81 no
C52 C62 H62 119.81 no
C62 C72 H72 119.08 no
C82 C72 H72 119.07 no
C72 C82 H82 121.02 no
C92 C82 H82 120.94 no
C6 C1 C7 120.45(17) no
C2 C1 C7 120.49(16) no
C2 C1 C6 119.04(16) no
O2 C2 C3 118.11(17) no
O2 C2 C1 122.15(16) no
C1 C2 C3 119.74(16) no
C2 C3 C4 120.40(17) no
C3 C4 C5 120.10(16) no
C4 C5 C6 119.82(16) no
S5 C5 C4 120.49(13) no
S5 C5 C6 119.69(14) no
C1 C6 C5 120.87(17) no
O71 C7 C1 114.20(16) no
O71 C7 O72 123.83(17) no
O72 C7 C1 121.96(18) no
C2 C3 H3 119.81 no
C4 C3 H3 119.79 no
C3 C4 H4 119.92 no
C5 C4 H4 119.98 no
C1 C6 H6 119.57 no
C5 C6 H6 119.56 no

loop_
_geom_bond_atom_site_label_1
_geom_bond_atom_site_label_2
_geom_bond_site_symmetry_1
_geom_bond_site_symmetry_2
_geom_bond_distance
_geom_bond_publ_flag
S5 O53 . . 1.4382(14) no
S5 C5 . . 1.7774(18) no
S5 O51 . . 1.4672(14) no
S5 O52 . . 1.4433(16) no
O111 C111 . . 1.226(2) no
O121 C111 . . 1.259(2) no
O112 C112 . . 1.279(2) no
O122 C112 . . 1.217(2) no
O2 C2 . . 1.355(2) no
O112 H112 . . 0.95(3) no
O72 C7 . . 1.226(2) no
O71 C7 . . 1.304(3) no
O2 H2 . . 0.85(2) no
O71 H7 . . 0.94(3) no
N11 C21 . . 1.329(2) no
N11 C91 . . 1.368(2) no
N11 H11 . . 0.85(2) no
N12 C22 . . 1.330(2) no
N12 C92 . . 1.373(2) no
N12 H12 . . 0.90(2) no
C21 C31 . . 1.386(3) no
C21 C111 . . 1.519(3) no
C31 C41 . . 1.371(3) no
C41 C101 . . 1.400(2) no
C51 C61 . . 1.353(4) no
C51 C101 . . 1.416(3) no
C61 C71 . . 1.397(3) no
C71 C81 . . 1.366(3) no
C81 C91 . . 1.400(2) no
C91 C101 . . 1.420(3) no
C31 H31 . . 0.9296 no
C41 H41 . . 0.9301 no
C51 H51 . . 0.9299 no
C61 H61 . . 0.9294 no
C71 H71 . . 0.9301 no
C81 H81 . . 0.9292 no
C22 C32 . . 1.390(3) no
C22 C112 . . 1.508(3) no
C32 C42 . . 1.369(3) no
C42 C102 . . 1.405(2) no
C52 C102 . . 1.415(2) no
C52 C62 . . 1.354(3) no
C62 C72 . . 1.406(3) no
C72 C82 . . 1.364(3) no
C82 C92 . . 1.402(2) no
C92 C102 . . 1.417(2) no
C32 H32 . . 0.9301 no
C42 H42 . . 0.9290 no
C52 H52 . . 0.9289 no
C62 H62 . . 0.9303 no
C72 H72 . . 0.9306 no
C82 H82 . . 0.9292 no
C1 C7 . . 1.482(2) no
C1 C2 . . 1.397(3) no
C1 C6 . . 1.393(3) no
C2 C3 . . 1.392(2) no
C3 C4 . . 1.373(3) no
C4 C5 . . 1.393(3) no
C5 C6 . . 1.371(2) no
C3 H3 . . 0.9295 no
C4 H4 . . 0.9302 no
C6 H6 . . 0.9305 no

loop_
_geom_hbond_atom_site_label_D
_geom_hbond_atom_site_label_H
_geom_hbond_atom_site_label_A
_geom_hbond_site_symmetry_A
_geom_hbond_distance_DH
_geom_hbond_distance_HA
_geom_hbond_distance_DA
_geom_hbond_angle_DHA
_geom_hbond_publ_flag
O2 H2 O72 . 0.85(2) 1.82(2) 2.605(2) 153(2) yes
N11 H11 O111 . 0.85(2) 2.37(2) 2.719(2) 105.4(19) yes
N11 H11 O122 . 0.85(2) 2.05(2) 2.803(2) 148(2) yes
N12 H12 O111 . 0.90(2) 2.00(2) 2.855(2) 159(2) yes
N12 H12 O122 . 0.90(2) 2.34(2) 2.704(2) 104.2(18) yes
O71 H7 O51 1_655 0.94(3) 1.64(3) 2.5758(19) 172(3) yes
O112 H112 O121 1_455 0.95(3) 1.52(3) 2.478(2) 179(2) yes

loop_
_geom_torsion_atom_site_label_1
_geom_torsion_atom_site_label_2
_geom_torsion_atom_site_label_3
_geom_torsion_atom_site_label_4
_geom_torsion
_geom_torsion_publ_flag
O52 S5 C5 C4 42.26(18) no
O53 S5 C5 C4 164.27(16) no
O51 S5 C5 C6 103.81(16) no
O52 S5 C5 C6 -137.59(15) no
O53 S5 C5 C6 -15.58(18) no
O51 S5 C5 C4 -76.34(17) no
C91 N11 C21 C111 178.57(17) no
C21 N11 C91 C81 177.69(18) no
C21 N11 C91 C101 -2.3(3) no
C91 N11 C21 C31 0.6(3) no
C92 N12 C22 C112 175.49(16) no
C22 N12 C92 C82 -179.36(18) no
C22 N12 C92 C102 -0.3(3) no
C92 N12 C22 C32 -3.4(3) no
C31 C21 C111 O111 157.61(19) no
C111 C21 C31 C41 -176.78(18) no
N11 C21 C31 C41 1.1(3) no
N11 C21 C111 O121 160.55(18) no
N11 C21 C111 O111 -20.3(3) no
C31 C21 C111 O121 -21.6(3) no
C21 C31 C41 C101 -0.9(3) no
C31 C41 C101 C91 -0.9(3) no
C31 C41 C101 C51 178.24(18) no
C101 C51 C61 C71 -1.0(3) no
C61 C51 C101 C91 -2.0(3) no
C61 C51 C101 C41 178.9(2) no
C51 C61 C71 C81 3.0(3) no
C61 C71 C81 C91 -1.7(3) no
C71 C81 C91 C101 -1.4(3) no
C71 C81 C91 N11 178.64(18) no
N11 C91 C101 C51 -176.80(17) no
C81 C91 C101 C51 3.2(3) no
C81 C91 C101 C41 -177.61(18) no
N11 C91 C101 C41 2.4(3) no
N12 C22 C112 O122 9.0(3) no
C32 C22 C112 O112 9.4(3) no
C112 C22 C32 C42 -175.20(18) no
N12 C22 C32 C42 3.6(3) no
N12 C22 C112 O112 -169.42(17) no
C32 C22 C112 O122 -172.11(18) no
C22 C32 C42 C102 -0.2(3) no
C32 C42 C102 C52 177.06(19) no
C32 C42 C102 C92 -3.4(3) no
C62 C52 C102 C42 177.90(19) no
C62 C52 C102 C92 -1.6(3) no
C102 C52 C62 C72 0.4(3) no
C52 C62 C72 C82 0.4(3) no
C62 C72 C82 C92 0.3(3) no
C72 C82 C92 C102 -1.6(3) no
C72 C82 C92 N12 177.45(18) no
C82 C92 C102 C52 2.3(3) no
N12 C92 C102 C42 3.6(3) no
N12 C92 C102 C52 -176.80(16) no
C82 C92 C102 C42 -177.28(18) no
C6 C1 C7 O71 -2.9(3) no
C6 C1 C7 O72 176.6(2) no
C2 C1 C6 C5 0.3(3) no
C2 C1 C7 O71 178.79(18) no
C7 C1 C6 C5 -178.09(18) no
C6 C1 C2 O2 -179.35(18) no
C6 C1 C2 C3 0.7(3) no
C7 C1 C2 O2 -1.0(3) no
C7 C1 C2 C3 179.09(18) no
C2 C1 C7 O72 -1.7(3) no
C1 C2 C3 C4 -0.5(3) no
O2 C2 C3 C4 179.5(2) no
C2 C3 C4 C5 -0.6(3) no
C3 C4 C5 C6 1.6(3) no
C3 C4 C5 S5 -178.22(15) no
C4 C5 C6 C1 -1.5(3) no
S5 C5 C6 C1 178.40(14) no

loop_
_cod_related_entry_id
_cod_related_entry_database
_cod_related_entry_code
1 ChemSpider 21134133
